data_1553896
loop_
_publ_author_name
'Zhang, Qianqian'
'Song, Chuanjun'
'Huang, He'
'Zhang, Kun'
'Chang, Junbiao'

_publ_section_title
;
 Cesium carbonate promoted cascade reaction involving DMF as a reactant
 for the synthesis of dihydropyrrolizino[3,2-b]indol-10-ones
;
_journal_issue 1
_journal_name_full 'Organic Chemistry Frontiers'
_journal_page_first 80
_journal_paper_doi 10.1039/C7QO00771J
_journal_volume 5
_journal_year 2018
_chemical_formula_sum 'C15 H14 N2 O'
_chemical_formula_weight 238.28
_space_group_IT_number 14
_space_group_name_Hall '-P 2yn'
_space_group_name_H-M_alt 'P 1 21/n 1'
_symmetry_cell_setting monoclinic
_symmetry_space_group_name_H-M 'P 1 21/n 1'
_atom_sites_solution_hydrogens geom
_atom_sites_solution_primary direct
_atom_sites_solution_secondary difmap
_audit_creation_method SHELXL-97
_audit_update_record
;
2017-04-06 deposited with the CCDC.
2017-09-22 downloaded from the CCDC.
;
_cell_angle_alpha 90.00
_cell_angle_beta 104.267(2)
_cell_angle_gamma 90.00
_cell_formula_units_Z 8
_cell_length_a 9.8465(5)
_cell_length_b 26.3558(14)
_cell_length_c 9.9725(5)
_cell_measurement_reflns_used 9988
_cell_measurement_temperature 292(2)
_cell_measurement_theta_max 68.37
_cell_measurement_theta_min 3.35
_cell_volume 2508.2(2)
_computing_cell_refinement 'Bruker SMART'
_computing_data_collection 'Bruker SMART'
_computing_data_reduction 'Bruker SMART'
_computing_molecular_graphics 'Bruker SHELXTL'
_computing_publication_material 'Bruker SHELXTL'
_computing_structure_refinement 'SHELXL-97 (Sheldrick, 1997)'
_computing_structure_solution 'SHELXS-97 (Sheldrick, 1990)'
_diffrn_ambient_temperature 292(2)
_diffrn_measured_fraction_theta_full 0.992
_diffrn_measured_fraction_theta_max 0.992
_diffrn_measurement_device_type 'CCD area detector'
_diffrn_measurement_method 'phi and omega scans'
_diffrn_radiation_monochromator graphite
_diffrn_radiation_source 'fine-focus sealed tube'
_diffrn_radiation_type CuK\a
_diffrn_radiation_wavelength 1.54178
_diffrn_reflns_av_R_equivalents 0.0304
_diffrn_reflns_av_sigmaI/netI 0.0192
_diffrn_reflns_limit_h_max 11
_diffrn_reflns_limit_h_min -11
_diffrn_reflns_limit_k_max 31
_diffrn_reflns_limit_k_min -31
_diffrn_reflns_limit_l_max 11
_diffrn_reflns_limit_l_min -11
_diffrn_reflns_number 27797
_diffrn_reflns_theta_full 68.42
_diffrn_reflns_theta_max 68.42
_diffrn_reflns_theta_min 3.35
_exptl_absorpt_coefficient_mu 0.640
_exptl_absorpt_correction_T_max 0.9045
_exptl_absorpt_correction_T_min 0.8826
_exptl_absorpt_correction_type none
_exptl_crystal_colour colorless
_exptl_crystal_density_diffrn 1.262
_exptl_crystal_density_method 'not measured'
_exptl_crystal_description block
_exptl_crystal_F_000 1008
_exptl_crystal_size_max 0.20
_exptl_crystal_size_mid 0.18
_exptl_crystal_size_min 0.16
_refine_diff_density_max 0.128
_refine_diff_density_min -0.236
_refine_diff_density_rms 0.037
_refine_ls_extinction_method none
_refine_ls_goodness_of_fit_ref 1.033
_refine_ls_hydrogen_treatment mixed
_refine_ls_matrix_type full
_refine_ls_number_parameters 329
_refine_ls_number_reflns 4559
_refine_ls_number_restraints 0
_refine_ls_restrained_S_all 1.033
_refine_ls_R_factor_all 0.0474
_refine_ls_R_factor_gt 0.0420
_refine_ls_shift/su_max 0.001
_refine_ls_shift/su_mean 0.000
_refine_ls_structure_factor_coef Fsqd
_refine_ls_weighting_details 'calc w=1/[\s^2^(Fo^2^)+(0.0581P)^2^+0.4497P] where P=(Fo^2^+2Fc^2^)/3'
_refine_ls_weighting_scheme calc
_refine_ls_wR_factor_gt 0.1109
_refine_ls_wR_factor_ref 0.1155
_reflns_number_gt 4017
_reflns_number_total 4559
_reflns_threshold_expression >2sigma(I)
_cod_data_source_file c7qo00771j2.cif
_cod_data_source_block a_CCDC1
_cod_depositor_comments
;
The following automatic conversions were performed:

data item '_symmetry_cell_setting' value 'Monoclinic' was changed to
'monoclinic' in accordance with the
/home/saulius/struct/COD-crude-data/automatic-downloads/DataCite-retrospective/RSC/depositions/lib/dictionaries/cif_core.dic
dictionary named 'cif_core.dic' version 2.4.2 last updated on
2011-04-26.

Automatic conversion script
Id: cif_fix_values 6909 2019-04-08 15:41:33Z antanas 

2022-05-15
Z value and formula fixed to values more according to usual
chemical conventions.                 miguel
;
_cod_original_formula_sum 'C30 H28 N4 O2'
_cod_original_formula_weight 476.56
_cod_original_formula_units_Z 4
_cod_original_sg_symbol_H-M 'P2(1)/n  '
_cod_database_code 1553896

loop_
_symmetry_equiv_pos_as_xyz
'x, y, z'
'-x+1/2, y+1/2, -z+1/2'
'-x, -y, -z'
'x-1/2, -y-1/2, z-1/2'

loop_
_atom_site_label
_atom_site_type_symbol
_atom_site_fract_x
_atom_site_fract_y
_atom_site_fract_z
_atom_site_U_iso_or_equiv
_atom_site_adp_type
_atom_site_occupancy
_atom_site_symmetry_multiplicity
_atom_site_calc_flag
_atom_site_refinement_flags
C14 C 0.02002(15) 0.04272(6) 0.19698(18) 0.0644(4) Uani 1 1 d .
H14A H -0.0571 0.0606 0.1383 0.097 Uiso 1 1 calc R
H14B H -0.0045 0.0328 0.2806 0.097 Uiso 1 1 calc R
H14C H 0.0410 0.0131 0.1499 0.097 Uiso 1 1 calc R
O1 O 0.31332(12) 0.00729(4) 0.29544(12) 0.0697(3) Uani 1 1 d .
O2 O 0.23612(15) 0.76317(4) 0.83293(14) 0.0848(4) Uani 1 1 d .
N1 N 0.12507(13) 0.16728(4) 0.21998(13) 0.0571(3) Uani 1 1 d .
N2 N 0.26027(11) 0.12542(4) 0.42850(11) 0.0488(3) Uani 1 1 d .
N3 N 0.33682(16) 0.92348(5) 0.71340(16) 0.0713(4) Uani 1 1 d .
N4 N 0.33209(12) 0.88612(4) 0.93620(12) 0.0558(3) Uani 1 1 d .
C1 C 0.20656(16) 0.18092(6) 0.00429(16) 0.0661(4) Uani 1 1 d .
H1 H 0.1981 0.2161 0.0045 0.079 Uiso 1 1 calc R
C2 C 0.25180(19) 0.15630(8) -0.09950(17) 0.0776(5) Uani 1 1 d .
H2 H 0.2745 0.1754 -0.1694 0.093 Uiso 1 1 calc R
C3 C 0.26399(19) 0.10448(8) -0.10187(16) 0.0747(5) Uani 1 1 d .
H3 H 0.2947 0.0889 -0.1728 0.090 Uiso 1 1 calc R
C4 C 0.23061(16) 0.07519(6) 0.00145(15) 0.0600(4) Uani 1 1 d .
H4 H 0.2376 0.0400 -0.0003 0.072 Uiso 1 1 calc R
C5 C 0.18687(12) 0.09914(5) 0.10667(13) 0.0458(3) Uani 1 1 d .
C6 C 0.17415(13) 0.15167(5) 0.10801(14) 0.0494(3) Uani 1 1 d .
C7 C 0.14812(12) 0.07724(5) 0.23228(13) 0.0449(3) Uani 1 1 d .
C8 C 0.27745(13) 0.04963(5) 0.32146(14) 0.0477(3) Uani 1 1 d .
C9 C 0.34204(13) 0.08272(5) 0.43262(13) 0.0477(3) Uani 1 1 d .
C10 C 0.13164(13) 0.12604(5) 0.31486(14) 0.0487(3) Uani 1 1 d .
H10 H 0.0473 0.1245 0.3503 0.058 Uiso 1 1 calc R
C11 C 0.45629(15) 0.08726(6) 0.54558(15) 0.0585(4) Uani 1 1 d .
H11 H 0.5290 0.0641 0.5739 0.070 Uiso 1 1 calc R
C12 C 0.44060(18) 0.13332(7) 0.60804(16) 0.0679(4) Uani 1 1 d .
H12 H 0.5022 0.1466 0.6862 0.082 Uiso 1 1 calc R
C13 C 0.31893(17) 0.15605(6) 0.53507(15) 0.0633(4) Uani 1 1 d .
H13 H 0.2836 0.1870 0.5557 0.076 Uiso 1 1 calc R
C15 C 0.11793(19) 0.21965(6) 0.2598(2) 0.0782(5) Uani 1 1 d .
H15A H 0.2111 0.2330 0.2917 0.117 Uiso 1 1 calc R
H15B H 0.0701 0.2219 0.3327 0.117 Uiso 1 1 calc R
H15C H 0.0679 0.2390 0.1815 0.117 Uiso 1 1 calc R
C16 C 0.1451(2) 0.92596(8) 0.4955(2) 0.0826(6) Uani 1 1 d .
H16 H 0.1437 0.9611 0.4865 0.099 Uiso 1 1 calc R
C17 C 0.0566(2) 0.89569(11) 0.3990(2) 0.0946(7) Uani 1 1 d .
H17 H -0.0050 0.9109 0.3239 0.113 Uiso 1 1 calc R
C18 C 0.05687(19) 0.84409(10) 0.41078(18) 0.0867(6) Uani 1 1 d .
H18 H -0.0042 0.8248 0.3442 0.104 Uiso 1 1 calc R
C19 C 0.14816(15) 0.82012(7) 0.52203(16) 0.0659(4) Uani 1 1 d .
H19 H 0.1484 0.7850 0.5306 0.079 Uiso 1 1 calc R
C20 C 0.23807(13) 0.84965(5) 0.61902(14) 0.0513(3) Uani 1 1 d .
C21 C 0.23667(15) 0.90215(6) 0.60677(16) 0.0587(4) Uani 1 1 d .
C22 C 0.34746(13) 0.83404(5) 0.74728(14) 0.0503(3) Uani 1 1 d .
C23 C 0.27462(15) 0.80702(5) 0.84670(15) 0.0569(3) Uani 1 1 d .
C24 C 0.26213(15) 0.84269(6) 0.95212(15) 0.0580(4) Uani 1 1 d .
C25 C 0.20962(19) 0.84869(8) 1.06835(17) 0.0767(5) Uani 1 1 d .
H25 H 0.1572 0.8252 1.1037 0.092 Uiso 1 1 calc R
C26 C 0.2504(2) 0.89643(8) 1.12147(18) 0.0833(5) Uani 1 1 d .
H26 H 0.2296 0.9108 1.1993 0.100 Uiso 1 1 calc R
C27 C 0.32667(18) 0.91898(7) 1.03973(18) 0.0731(5) Uani 1 1 d .
H27 H 0.3674 0.9510 1.0529 0.088 Uiso 1 1 calc R
C28 C 0.3583(2) 0.97701(6) 0.7354(3) 0.0956(7) Uani 1 1 d .
H28A H 0.3618 0.9931 0.6499 0.143 Uiso 1 1 calc R
H28B H 0.4451 0.9827 0.8029 0.143 Uiso 1 1 calc R
H28C H 0.2825 0.9911 0.7682 0.143 Uiso 1 1 calc R
C29 C 0.46592(16) 0.80226(6) 0.71632(18) 0.0702(4) Uani 1 1 d .
H29A H 0.4292 0.7703 0.6771 0.105 Uiso 1 1 calc R
H29B H 0.5363 0.7964 0.8005 0.105 Uiso 1 1 calc R
H29C H 0.5067 0.8201 0.6519 0.105 Uiso 1 1 calc R
C30 C 0.39450(14) 0.88615(5) 0.81556(16) 0.0573(4) Uani 1 1 d .
H30 H 0.4969 0.8887 0.8446 0.069 Uiso 1 1 calc R

loop_
_atom_site_aniso_label
_atom_site_aniso_U_11
_atom_site_aniso_U_22
_atom_site_aniso_U_33
_atom_site_aniso_U_23
_atom_site_aniso_U_13
_atom_site_aniso_U_12
C14 0.0496(8) 0.0620(9) 0.0795(10) 0.0054(8) 0.0119(7) -0.0101(6)
O1 0.0717(7) 0.0443(5) 0.0854(8) -0.0009(5) 0.0044(6) 0.0133(5)
O2 0.1069(10) 0.0511(6) 0.0953(9) 0.0039(6) 0.0229(7) -0.0164(6)
N1 0.0632(7) 0.0427(6) 0.0621(7) 0.0049(5) 0.0092(6) 0.0118(5)
N2 0.0496(6) 0.0538(6) 0.0446(6) -0.0006(5) 0.0144(5) 0.0077(5)
N3 0.0835(9) 0.0513(7) 0.0815(9) 0.0067(6) 0.0248(8) -0.0132(6)
N4 0.0496(6) 0.0582(7) 0.0545(7) -0.0100(5) 0.0031(5) 0.0000(5)
C1 0.0658(9) 0.0615(9) 0.0609(9) 0.0203(7) -0.0036(7) -0.0085(7)
C2 0.0782(11) 0.1031(14) 0.0473(9) 0.0214(9) 0.0075(8) -0.0158(9)
C3 0.0790(11) 0.1000(13) 0.0450(8) 0.0014(8) 0.0151(7) -0.0057(9)
C4 0.0600(8) 0.0659(9) 0.0507(8) -0.0057(6) 0.0072(6) -0.0001(7)
C5 0.0396(6) 0.0490(7) 0.0451(7) 0.0035(5) 0.0034(5) -0.0013(5)
C6 0.0428(6) 0.0498(7) 0.0491(7) 0.0080(6) -0.0010(5) -0.0002(5)
C7 0.0400(6) 0.0430(6) 0.0508(7) 0.0041(5) 0.0096(5) 0.0012(5)
C8 0.0469(7) 0.0422(7) 0.0546(8) 0.0090(5) 0.0140(6) 0.0037(5)
C9 0.0467(7) 0.0504(7) 0.0467(7) 0.0091(5) 0.0129(5) 0.0068(5)
C10 0.0407(6) 0.0516(7) 0.0551(8) 0.0036(6) 0.0147(5) 0.0074(5)
C11 0.0550(8) 0.0682(9) 0.0490(8) 0.0103(7) 0.0064(6) 0.0068(6)
C12 0.0715(10) 0.0830(11) 0.0441(8) -0.0053(7) 0.0046(7) 0.0002(8)
C13 0.0741(10) 0.0681(9) 0.0494(8) -0.0112(7) 0.0186(7) 0.0068(7)
C15 0.0786(11) 0.0472(8) 0.1084(14) -0.0025(8) 0.0221(10) 0.0136(7)
C16 0.0840(12) 0.0935(13) 0.0791(12) 0.0387(10) 0.0370(10) 0.0178(10)
C17 0.0804(13) 0.146(2) 0.0560(11) 0.0263(12) 0.0151(9) 0.0241(13)
C18 0.0664(10) 0.1361(19) 0.0525(10) -0.0130(10) 0.0051(8) 0.0123(11)
C19 0.0534(8) 0.0859(11) 0.0574(9) -0.0178(8) 0.0117(7) 0.0056(7)
C20 0.0431(7) 0.0635(8) 0.0500(7) -0.0013(6) 0.0168(6) 0.0037(6)
C21 0.0575(8) 0.0655(9) 0.0591(9) 0.0107(7) 0.0260(7) 0.0005(7)
C22 0.0440(7) 0.0494(7) 0.0559(8) -0.0056(6) 0.0091(6) -0.0018(5)
C23 0.0557(8) 0.0503(8) 0.0596(8) 0.0057(6) 0.0045(6) -0.0028(6)
C24 0.0572(8) 0.0637(9) 0.0500(8) 0.0054(6) 0.0073(6) 0.0022(6)
C25 0.0760(11) 0.0999(13) 0.0545(9) 0.0146(9) 0.0170(8) 0.0107(9)
C26 0.0828(12) 0.1107(15) 0.0521(9) -0.0115(10) 0.0085(8) 0.0216(11)
C27 0.0669(10) 0.0749(10) 0.0662(10) -0.0228(8) -0.0052(8) 0.0095(8)
C28 0.0929(14) 0.0535(9) 0.149(2) 0.0023(11) 0.0463(14) -0.0188(9)
C29 0.0504(8) 0.0729(10) 0.0830(11) -0.0140(8) 0.0082(7) 0.0090(7)
C30 0.0458(7) 0.0558(8) 0.0695(9) -0.0086(7) 0.0125(6) -0.0088(6)

loop_
_atom_type_symbol
_atom_type_description
_atom_type_scat_dispersion_real
_atom_type_scat_dispersion_imag
_atom_type_scat_source
C C 0.0181 0.0091 'International Tables Vol C Tables 4.2.6.8 and 6.1.1.4'
H H 0.0000 0.0000 'International Tables Vol C Tables 4.2.6.8 and 6.1.1.4'
N N 0.0311 0.0180 'International Tables Vol C Tables 4.2.6.8 and 6.1.1.4'
O O 0.0492 0.0322 'International Tables Vol C Tables 4.2.6.8 and 6.1.1.4'

loop_
_geom_angle_atom_site_label_1
_geom_angle_atom_site_label_2
_geom_angle_atom_site_label_3
_geom_angle
C7 C14 H14A 109.5
C7 C14 H14B 109.5
H14A C14 H14B 109.5
C7 C14 H14C 109.5
H14A C14 H14C 109.5
H14B C14 H14C 109.5
C6 N1 C10 109.84(10)
C6 N1 C15 123.84(13)
C10 N1 C15 122.79(13)
C13 N2 C9 109.40(12)
C13 N2 C10 135.98(11)
C9 N2 C10 114.59(10)
C21 N3 C30 110.60(12)
C21 N3 C28 124.68(16)
C30 N3 C28 123.35(16)
C27 N4 C24 109.31(14)
C27 N4 C30 136.01(14)
C24 N4 C30 114.68(11)
C2 C1 C6 118.14(15)
C2 C1 H1 120.9
C6 C1 H1 120.9
C3 C2 C1 121.67(15)
C3 C2 H2 119.2
C1 C2 H2 119.2
C2 C3 C4 120.17(16)
C2 C3 H3 119.9
C4 C3 H3 119.9
C5 C4 C3 118.95(15)
C5 C4 H4 120.5
C3 C4 H4 120.5
C4 C5 C6 120.54(13)
C4 C5 C7 130.16(12)
C6 C5 C7 109.30(11)
N1 C6 C1 128.73(13)
N1 C6 C5 110.73(11)
C1 C6 C5 120.52(14)
C5 C7 C14 113.59(11)
C5 C7 C8 108.46(10)
C14 C7 C8 111.69(11)
C5 C7 C10 101.74(10)
C14 C7 C10 115.28(11)
C8 C7 C10 105.27(10)
O1 C8 C9 128.83(12)
O1 C8 C7 123.42(12)
C9 C8 C7 107.75(10)
N2 C9 C11 107.74(12)
N2 C9 C8 109.26(11)
C11 C9 C8 142.99(13)
N1 C10 N2 113.96(11)
N1 C10 C7 105.73(11)
N2 C10 C7 102.43(9)
N1 C10 H10 111.4
N2 C10 H10 111.4
C7 C10 H10 111.4
C9 C11 C12 106.36(13)
C9 C11 H11 126.8
C12 C11 H11 126.8
C13 C12 C11 108.75(14)
C13 C12 H12 125.6
C11 C12 H12 125.6
N2 C13 C12 107.74(13)
N2 C13 H13 126.1
C12 C13 H13 126.1
N1 C15 H15A 109.5
N1 C15 H15B 109.5
H15A C15 H15B 109.5
N1 C15 H15C 109.5
H15A C15 H15C 109.5
H15B C15 H15C 109.5
C17 C16 C21 117.88(18)
C17 C16 H16 121.1
C21 C16 H16 121.1
C18 C17 C16 121.86(18)
C18 C17 H17 119.1
C16 C17 H17 119.1
C17 C18 C19 120.45(19)
C17 C18 H18 119.8
C19 C18 H18 119.8
C20 C19 C18 118.59(18)
C20 C19 H19 120.7
C18 C19 H19 120.7
C19 C20 C21 120.64(14)
C19 C20 C22 129.78(14)
C21 C20 C22 109.58(12)
N3 C21 C20 110.40(13)
N3 C21 C16 129.00(16)
C20 C21 C16 120.57(16)
C20 C22 C29 113.47(12)
C20 C22 C23 108.90(11)
C29 C22 C23 112.19(12)
C20 C22 C30 101.75(11)
C29 C22 C30 114.43(12)
C23 C22 C30 105.29(11)
O2 C23 C24 128.67(15)
O2 C23 C22 123.47(14)
C24 C23 C22 107.86(11)
N4 C24 C25 107.67(14)
N4 C24 C23 109.06(13)
C25 C24 C23 143.19(16)
C26 C25 C24 106.86(17)
C26 C25 H25 126.6
C24 C25 H25 126.6
C27 C26 C25 108.39(16)
C27 C26 H26 125.8
C25 C26 H26 125.8
N4 C27 C26 107.75(16)
N4 C27 H27 126.1
C26 C27 H27 126.1
N3 C28 H28A 109.5
N3 C28 H28B 109.5
H28A C28 H28B 109.5
N3 C28 H28C 109.5
H28A C28 H28C 109.5
H28B C28 H28C 109.5
C22 C29 H29A 109.5
C22 C29 H29B 109.5
H29A C29 H29B 109.5
C22 C29 H29C 109.5
H29A C29 H29C 109.5
H29B C29 H29C 109.5
N3 C30 N4 114.09(12)
N3 C30 C22 105.86(12)
N4 C30 C22 102.56(11)
N3 C30 H30 111.3
N4 C30 H30 111.3
C22 C30 H30 111.3

loop_
_geom_bond_atom_site_label_1
_geom_bond_atom_site_label_2
_geom_bond_distance
C14 C7 1.5244(18)
C14 H14A 0.9600
C14 H14B 0.9600
C14 H14C 0.9600
O1 C8 1.2174(16)
O2 C23 1.2133(17)
N1 C6 1.3841(18)
N1 C10 1.4320(17)
N1 C15 1.4427(19)
N2 C13 1.3461(18)
N2 C9 1.3785(16)
N2 C10 1.4769(17)
N3 C21 1.379(2)
N3 C30 1.429(2)
N3 C28 1.436(2)
N4 C27 1.3587(19)
N4 C24 1.3652(19)
N4 C30 1.4797(19)
C1 C2 1.385(3)
C1 C6 1.389(2)
C1 H1 0.9300
C2 C3 1.372(3)
C2 H2 0.9300
C3 C4 1.390(2)
C3 H3 0.9300
C4 C5 1.381(2)
C4 H4 0.9300
C5 C6 1.3904(19)
C5 C7 1.5111(17)
C7 C8 1.5441(17)
C7 C10 1.5571(18)
C8 C9 1.4307(19)
C9 C11 1.3872(19)
C10 H10 0.9800
C11 C12 1.390(2)
C11 H11 0.9300
C12 C13 1.376(2)
C12 H12 0.9300
C13 H13 0.9300
C15 H15A 0.9600
C15 H15B 0.9600
C15 H15C 0.9600
C16 C17 1.381(3)
C16 C21 1.395(2)
C16 H16 0.9300
C17 C18 1.365(3)
C17 H17 0.9300
C18 C19 1.395(2)
C18 H18 0.9300
C19 C20 1.379(2)
C19 H19 0.9300
C20 C21 1.389(2)
C20 C22 1.5121(19)
C22 C29 1.5281(19)
C22 C23 1.5346(19)
C22 C30 1.5521(19)
C23 C24 1.438(2)
C24 C25 1.390(2)
C25 C26 1.385(3)
C25 H25 0.9300
C26 C27 1.373(3)
C26 H26 0.9300
C27 H27 0.9300
C28 H28A 0.9600
C28 H28B 0.9600
C28 H28C 0.9600
C29 H29A 0.9600
C29 H29B 0.9600
C29 H29C 0.9600
C30 H30 0.9800

loop_
_geom_torsion_atom_site_label_1
_geom_torsion_atom_site_label_2
_geom_torsion_atom_site_label_3
_geom_torsion_atom_site_label_4
_geom_torsion
C6 C1 C2 C3 0.4(2)
C1 C2 C3 C4 0.0(3)
C2 C3 C4 C5 -0.8(2)
C3 C4 C5 C6 1.1(2)
C3 C4 C5 C7 -178.23(13)
C10 N1 C6 C1 -168.82(13)
C15 N1 C6 C1 -9.6(2)
C10 N1 C6 C5 12.44(15)
C15 N1 C6 C5 171.70(14)
C2 C1 C6 N1 -178.73(14)
C2 C1 C6 C5 -0.1(2)
C4 C5 C6 N1 178.21(12)
C7 C5 C6 N1 -2.35(14)
C4 C5 C6 C1 -0.64(19)
C7 C5 C6 C1 178.79(12)
C4 C5 C7 C14 -63.62(18)
C6 C5 C7 C14 117.01(12)
C4 C5 C7 C8 61.19(17)
C6 C5 C7 C8 -118.17(11)
C4 C5 C7 C10 171.86(13)
C6 C5 C7 C10 -7.50(13)
C5 C7 C8 O1 -79.32(15)
C14 C7 C8 O1 46.61(18)
C10 C7 C8 O1 172.41(13)
C5 C7 C8 C9 100.08(12)
C14 C7 C8 C9 -133.99(12)
C10 C7 C8 C9 -8.19(13)
C13 N2 C9 C11 -0.43(15)
C10 N2 C9 C11 -178.78(11)
C13 N2 C9 C8 178.44(11)
C10 N2 C9 C8 0.10(15)
O1 C8 C9 N2 -175.42(14)
C7 C8 C9 N2 5.23(14)
O1 C8 C9 C11 2.8(3)
C7 C8 C9 C11 -176.56(17)
C6 N1 C10 N2 94.94(13)
C15 N1 C10 N2 -64.58(17)
C6 N1 C10 C7 -16.77(14)
C15 N1 C10 C7 -176.28(13)
C13 N2 C10 N1 63.36(19)
C9 N2 C10 N1 -118.88(12)
C13 N2 C10 C7 177.05(15)
C9 N2 C10 C7 -5.20(13)
C5 C7 C10 N1 14.29(12)
C14 C7 C10 N1 -109.09(13)
C8 C7 C10 N1 127.36(11)
C5 C7 C10 N2 -105.31(10)
C14 C7 C10 N2 131.31(12)
C8 C7 C10 N2 7.76(12)
N2 C9 C11 C12 0.00(16)
C8 C9 C11 C12 -178.23(17)
C9 C11 C12 C13 0.42(18)
C9 N2 C13 C12 0.69(17)
C10 N2 C13 C12 178.53(14)
C11 C12 C13 N2 -0.69(19)
C21 C16 C17 C18 0.2(3)
C16 C17 C18 C19 -0.1(3)
C17 C18 C19 C20 -0.3(2)
C18 C19 C20 C21 0.6(2)
C18 C19 C20 C22 -179.31(14)
C30 N3 C21 C20 -9.74(17)
C28 N3 C21 C20 -176.74(15)
C30 N3 C21 C16 172.22(15)
C28 N3 C21 C16 5.2(3)
C19 C20 C21 N3 -178.80(13)
C22 C20 C21 N3 1.16(15)
C19 C20 C21 C16 -0.6(2)
C22 C20 C21 C16 179.39(13)
C17 C16 C21 N3 178.00(16)
C17 C16 C21 C20 0.1(2)
C19 C20 C22 C29 63.39(19)
C21 C20 C22 C29 -116.56(13)
C19 C20 C22 C23 -62.34(17)
C21 C20 C22 C23 117.71(12)
C19 C20 C22 C30 -173.19(14)
C21 C20 C22 C30 6.86(14)
C20 C22 C23 O2 78.83(17)
C29 C22 C23 O2 -47.63(19)
C30 C22 C23 O2 -172.70(15)
C20 C22 C23 C24 -100.87(13)
C29 C22 C23 C24 132.67(13)
C30 C22 C23 C24 7.60(15)
C27 N4 C24 C25 0.74(17)
C30 N4 C24 C25 -179.70(12)
C27 N4 C24 C23 -176.93(12)
C30 N4 C24 C23 2.63(16)
O2 C23 C24 N4 173.89(16)
C22 C23 C24 N4 -6.44(16)
O2 C23 C24 C25 -2.4(3)
C22 C23 C24 C25 177.3(2)
N4 C24 C25 C26 -0.29(18)
C23 C24 C25 C26 176.0(2)
C24 C25 C26 C27 -0.3(2)
C24 N4 C27 C26 -0.91(18)
C30 N4 C27 C26 179.68(15)
C25 C26 C27 N4 0.7(2)
C21 N3 C30 N4 -98.19(14)
C28 N3 C30 N4 69.02(19)
C21 N3 C30 C22 13.81(16)
C28 N3 C30 C22 -178.99(15)
C27 N4 C30 N3 -64.4(2)
C24 N4 C30 N3 116.21(14)
C27 N4 C30 C22 -178.37(15)
C24 N4 C30 C22 2.24(15)
C20 C22 C30 N3 -12.09(14)
C29 C22 C30 N3 110.68(14)
C23 C22 C30 N3 -125.66(12)
C20 C22 C30 N4 107.77(11)
C29 C22 C30 N4 -129.46(13)
C23 C22 C30 N4 -5.80(13)
